data_7718664
loop_
_publ_author_name
'Jiang, Zhiqiang'
'Zhao, Qixin'
'Zeng, Yang'
'Gong, Tengfei'
'Huang, Zhenxuan'
'Chen, Zeyu'
'Shen, Jiefeng'
'Xuan, Weimin'

_publ_section_title
;
 Dual tuning of nodes and functional guests of
 polyoxometalate@metal-organic frameworks for enhanced photocatalytic
 oxidative coupling.
;
_journal_issue 23
_journal_name_full 'Dalton transactions (Cambridge, England : 2003)'
_journal_page_first 9338
_journal_page_last 9345
_journal_paper_doi 10.1039/d5dt00655d
_journal_volume 54
_journal_year 2025
_chemical_formula_moiety 'C38.891 H29.446 Cd2 Cl0.277 I0.723 N13.446 O6.554, Mo10 O40 P V2, 0.554(H2 O), 15.2[H2O]'
_chemical_formula_sum 'C38.89 H60.95 Cd2 Cl0.28 I0.72 Mo10 N13.45 O62.31 P V2'
_chemical_formula_weight 3132.46
_space_group_crystal_system monoclinic
_space_group_IT_number 15
_space_group_name_Hall '-I 2ya'
_space_group_name_H-M_alt 'I 1 2/a 1'
_atom_sites_solution_hydrogens mixed
_atom_sites_solution_primary dual
_atom_sites_solution_secondary difmap
_audit_creation_date 2025-04-15
_audit_creation_method
;
Olex2 1.5
(compiled 2022.04.07 svn.rca3783a0 for OlexSys, GUI svn.r6498)
;
_audit_update_record
;
2025-04-24 deposited with the CCDC.	2025-05-08 downloaded from the CCDC.
;
_cell_angle_alpha 90
_cell_angle_beta 97.534(4)
_cell_angle_gamma 90
_cell_formula_units_Z 4
_cell_length_a 15.2182(12)
_cell_length_b 21.5762(14)
_cell_length_c 25.4191(18)
_cell_measurement_reflns_used 9755
_cell_measurement_temperature 150(2)
_cell_measurement_theta_max 24.51
_cell_measurement_theta_min 2.52
_cell_volume 8274.3(10)
_computing_cell_refinement 'SAINT V8.40B (Bruker, 2016)'
_computing_data_collection 'Bruker D8 Venture diffractometer'
_computing_data_reduction 'SAINT V8.40B (Bruker, 2016)'
_computing_molecular_graphics 'Olex2 1.5 (Dolomanov et al., 2009)'
_computing_publication_material 'Olex2 1.5 (Dolomanov et al., 2009)'
_computing_structure_refinement 'SHELXL 2019/3 (Sheldrick, 2015)'
_computing_structure_solution 'SHELXT 2018/2 (Sheldrick, 2018)'
_diffrn_ambient_temperature 150(2)
_diffrn_detector 'Bruker PHOTON-II area detector'
_diffrn_detector_area_resol_mean 7.4
_diffrn_detector_type 'CMOS-PHOTONII area detector'
_diffrn_measured_fraction_theta_full 0.996
_diffrn_measured_fraction_theta_max 0.994
_diffrn_measurement_device 'three-circle diffractometer'
_diffrn_measurement_device_type 'Bruker PHOTON-II area detector'
_diffrn_measurement_method 'phi and omega scans'
_diffrn_radiation_monochromator graphite
_diffrn_radiation_probe x-ray
_diffrn_radiation_type MoK\a
_diffrn_radiation_wavelength 0.71073
_diffrn_reflns_av_R_equivalents 0.0384
_diffrn_reflns_av_unetI/netI 0.0153
_diffrn_reflns_Laue_measured_fraction_full 0.996
_diffrn_reflns_Laue_measured_fraction_max 0.994
_diffrn_reflns_limit_h_max 18
_diffrn_reflns_limit_h_min -18
_diffrn_reflns_limit_k_max 25
_diffrn_reflns_limit_k_min -25
_diffrn_reflns_limit_l_max 30
_diffrn_reflns_limit_l_min -30
_diffrn_reflns_number 97999
_diffrn_reflns_point_group_measured_fraction_full 0.996
_diffrn_reflns_point_group_measured_fraction_max 0.994
_diffrn_reflns_theta_full 25.242
_diffrn_reflns_theta_max 25.380
_diffrn_reflns_theta_min 1.616
_diffrn_source 'sealed X-ray tube'
_diffrn_source_target Mo
_exptl_absorpt_coefficient_mu 2.597
_exptl_absorpt_correction_T_max 0.7451
_exptl_absorpt_correction_T_min 0.5680
_exptl_absorpt_correction_type multi-scan
_exptl_absorpt_process_details
;
SADABS-2016/2 (Bruker,2016/2) was used for absorption correction.
wR2(int) was 0.1348 before and 0.0629 after correction.
The Ratio of minimum to maximum transmission is 0.7623.
The \l/2 correction factor is Not present.
;
_exptl_crystal_colour 'clear light yellow'
_exptl_crystal_colour_lustre clear
_exptl_crystal_colour_modifier light
_exptl_crystal_colour_primary yellow
_exptl_crystal_density_diffrn 2.515
_exptl_crystal_density_method 'not measured'
_exptl_crystal_description needle
_exptl_crystal_F_000 6028
_exptl_crystal_size_max 0.06
_exptl_crystal_size_mid 0.02
_exptl_crystal_size_min 0.01
_refine_diff_density_max 0.971
_refine_diff_density_min -0.985
_refine_diff_density_rms 0.117
_refine_ls_extinction_method none
_refine_ls_goodness_of_fit_ref 1.116
_refine_ls_hydrogen_treatment constr
_refine_ls_matrix_type full
_refine_ls_number_parameters 789
_refine_ls_number_reflns 7560
_refine_ls_number_restraints 1127
_refine_ls_restrained_S_all 1.130
_refine_ls_R_factor_all 0.0388
_refine_ls_R_factor_gt 0.0381
_refine_ls_shift/su_max 0.003
_refine_ls_shift/su_mean 0.000
_refine_ls_structure_factor_coef Fsqd
_refine_ls_weighting_details 'w=1/[\s^2^(Fo^2^)+(0.0302P)^2^+103.6560P] where P=(Fo^2^+2Fc^2^)/3'
_refine_ls_weighting_scheme calc
_refine_ls_wR_factor_gt 0.0912
_refine_ls_wR_factor_ref 0.0917
_reflns_Friedel_coverage 0.000
_reflns_number_gt 7384
_reflns_number_total 7560
_reflns_threshold_expression 'I > 2\s(I)'
_cod_data_source_file d5dt00655d2.cif
_cod_data_source_block pomof2
_cod_depositor_comments
;
The following automatic conversions were performed:

data item '_diffrn_radiation_probe' value 'X-ray' was changed to
'x-ray' in accordance with the
/home/data/users/saulius/crontab/automatic-downloads/rss-feeds/RSC/lib/dictionaries/cif_core.dic
dictionary named 'cif_core.dic' version 2.4.2 last updated on
2011-04-26.

Automatic conversion script
Id: cif_fix_values 8170 2020-07-09 18:12:32Z antanas 

 Adding full bibliography for 7718662--7718664.cif.
;
_cod_database_code 7718664
_shelx_shelxl_version_number 2019/3
_shelx_space_group_comment
;
The symmetry employed for this shelxl refinement is uniquely defined
by the following loop, which should always be used as a source of
symmetry information in preference to the above space-group names.
They are only intended as comments.
;
_shelx_estimated_absorpt_t_max 0.974
_shelx_estimated_absorpt_t_min 0.860
_olex2_refinement_description
;
1. Fixed Uiso
 At 1.2 times of:
  All C(H) groups
 At 1.5 times of:
  All C(H,H,H) groups, All O(H,H) groups
2. Shared sites
{I1, Cl1}
3. Restrained distances
 N6-C19
 1.16 with sigma of 0.01
 C20-C19
 1.46 with sigma of 0.01
 N6-C20
 2.62 with sigma of 0.02
 V6A-O24A \\sim Mo6-O24
 with sigma of 0.01
4. Uiso/Uaniso restraints and constraints
O3 \\sim O11 \\sim O14 \\sim O23 \\sim Mo2 \\sim Mo5 \\sim Mo6 \\sim V2A \\sim
V5A \\sim V6A \\sim Mo1 \\sim V1A \\sim Mo3 \\sim Mo4 \\sim V3A \\sim V4A \\sim
O15 \\sim O6 \\sim O27 \\sim O12 \\sim O17 \\sim O21 \\sim O28 \\sim O20 \\sim
O24 \\sim O15A \\sim O6A \\sim O27A \\sim O12A \\sim O17A \\sim O21A \\sim O28A
\\sim O20A \\sim O24A \\sim O7 \\sim O10 \\sim O26 \\sim O7A \\sim O10A \\sim
O26A \\sim O5 \\sim O16 \\sim O25 \\sim O30 \\sim O2 \\sim O18 \\sim O5A \\sim
O16A \\sim O25A \\sim O30A \\sim O2A \\sim O18A \\sim P1: within 2.5A with
sigma of 0.01 and sigma for terminal atoms of 0.02 within 2.5A
N6 \\sim C19 \\sim C20: within 2A with sigma of 0.01 and sigma for terminal
atoms of 0.02 within 2A
Cd1 \\sim N6 \\sim C19 \\sim C20 \\sim O31 \\sim O32: within 3A with sigma of
0.01 and sigma for terminal atoms of 0.02 within 3A
Uanis(O28A) \\sim Ueq, Uanis(O6A) \\sim Ueq, Uanis(O10A) \\sim Ueq, Uanis(C19)
\\sim Ueq, Uanis(O21A) \\sim Ueq, Uanis(O27A) \\sim Ueq, Uanis(O7A) \\sim Ueq:
with sigma of 0.003 and sigma for terminal atoms of 0.006
Uanis(I1) = Uanis(Cl1)
5. Others
 1*[Sof(Mo1)+Sof(O2)+Sof(O5)+Sof(O6)+Sof(O7)+Sof(O10)+Sof(O12)+Sof(O15)+
 Sof(O16)+Sof(O17)+Sof(O18)+Sof(O20)+Sof(O21)+Sof(O24)+Sof(O25)+Sof(O26)+
 Sof(O27)+Sof(O28)+Sof(O30)+Sof(V1A)+Sof(O2A)+Sof(O5A)+Sof(O6A)+Sof(O7A)+
 Sof(O10A)+Sof(O12A)+Sof(O15A)+Sof(O16A)+Sof(O17A)+Sof(O18A)+Sof(O20A)+
 Sof(O21A)+Sof(O24A)+Sof(O25A)+Sof(O26A)+Sof(O27A)+Sof(O28A)+Sof(O30A)]+1*
 [Sof(Mo2)+Sof(V2A)]+1*[Sof(Mo3)+Sof(V3A)]+1*[Sof(Mo4)+Sof(V4A)]+1*[Sof(Mo5)+
 Sof(V5A)]+1*[Sof(Mo6)+Sof(V6A)]=5 with esd of 0
 Sof(N6)=Sof(C19)=Sof(C20)=Sof(H20A)=Sof(H20B)=Sof(H20C)=1-FVAR(1)
 Sof(O31)=Sof(H31A)=Sof(H31B)=Sof(O32)=Sof(H32A)=Sof(H32B)=FVAR(1)
 Sof(Cl1)=0.5*(1-FVAR(3))
 Sof(I1)=0.5*FVAR(3)
 Sof(V1A)=Sof(O2A)=Sof(O5A)=Sof(O6A)=Sof(O7A)=Sof(O10A)=Sof(O12A)=Sof(O15A)=
 Sof(O16A)=Sof(O17A)=Sof(O18A)=Sof(O20A)=Sof(O21A)=Sof(O24A)=Sof(O25A)=
 Sof(O26A)=Sof(O27A)=Sof(O28A)=Sof(O30A)=1-FVAR(3)
 Sof(Mo1)=Sof(O2)=Sof(O5)=Sof(O6)=Sof(O7)=Sof(O10)=Sof(O12)=Sof(O15)=Sof(O16)=
 Sof(O17)=Sof(O18)=Sof(O20)=Sof(O21)=Sof(O24)=Sof(O25)=Sof(O26)=Sof(O27)=
 Sof(O28)=Sof(O30)=FVAR(3)
 Sof(V2A)=1-FVAR(4)
 Sof(Mo2)=FVAR(4)
 Sof(V3A)=1-FVAR(5)
 Sof(Mo3)=FVAR(5)
 Sof(V4A)=1-FVAR(6)
 Sof(Mo4)=FVAR(6)
 Sof(V5A)=1-FVAR(7)
 Sof(Mo5)=FVAR(7)
 Sof(V6A)=1-FVAR(8)
 Sof(Mo6)=FVAR(8)
 Fixed Sof: O3(0.5) O11(0.5) O14(0.5) O23(0.5)
6.a Riding coordinates:
 C2(H2), C4(H4), C5(H5), C10(H10), C14(H14), O31(H31A,H31B), O32(H32A,H32B)
6.b Free rotating group:
 O1(H1A,H1B)
6.c Aromatic/amide H refined with riding coordinates:
 C3(H3), C6(H6), C12(H12), C15(H15), C17(H17)
6.d Idealised Me refined as rotating group:
 C20(H20A,H20B,H20C)
;
_smtbx_masks_special_details
;
A solvent mask was calculated and 562 electrons were 
found in a volume of 1570\%A^3^ in 1 void per unit cell. 
This is consistent with the presence of 
15.2[H2O] per Asymmetric Unit 
which account for 608 electrons 
per unit cell.
;
_smtbx_masks_void_probe_radius 1.2
_smtbx_masks_void_truncation_radius 1.2
_olex2_submission_special_instructions 'No special instructions were received'

loop_
_space_group_symop_operation_xyz
'x, y, z'
'-x+1/2, y, -z'
'x+1/2, y+1/2, z+1/2'
'-x+1, y+1/2, -z+1/2'
'-x, -y, -z'
'x-1/2, -y, z'
'-x+1/2, -y+1/2, -z+1/2'
'x, -y+1/2, z+1/2'

loop_
_atom_site_label
_atom_site_type_symbol
_atom_site_fract_x
_atom_site_fract_y
_atom_site_fract_z
_atom_site_U_iso_or_equiv
_atom_site_adp_type
_atom_site_occupancy
_atom_site_site_symmetry_order
_atom_site_calc_flag
_atom_site_refinement_flags_posn
_atom_site_refinement_flags_adp
_atom_site_refinement_flags_occupancy
_atom_site_disorder_assembly
_atom_site_disorder_group
I1 I -0.250000 0.04146(3) -0.500000 0.0344(2) Uani 0.723(4) 2 d S T P A 1
Cd1 Cd -0.12360(2) 0.13806(2) -0.49095(2) 0.02545(10) Uani 1 1 d . U . . .
O1 O -0.0161(3) 0.0930(2) -0.42820(16) 0.0409(9) Uani 1 1 d G . . . .
H1A H -0.000215 0.117156 -0.402324 0.061 Uiso 1 1 d G U . . .
H1B H 0.029000 0.090653 -0.444676 0.061 Uiso 1 1 d G U . . .
O4 O -0.4564(3) 0.4302(3) -0.33382(17) 0.0664(16) Uani 1 1 d . . . . .
O8 O -0.2175(2) 0.4130(2) -0.15969(14) 0.0381(10) Uani 1 1 d . . . . .
N1 N -0.2482(3) 0.2573(2) -0.37494(16) 0.0276(9) Uani 1 1 d . . . . .
N2 N -0.1994(3) 0.1958(2) -0.43280(16) 0.0273(9) Uani 1 1 d . . . . .
N3 N -0.5303(3) 0.5938(2) -0.04430(16) 0.0336(10) Uani 1 1 d . . . . .
N4 N -0.2904(3) 0.1934(2) -0.43983(16) 0.0294(9) Uani 1 1 d . . . . .
N5 N -0.4412(3) 0.5949(3) -0.0267(2) 0.0486(14) Uani 1 1 d . . . . .
N6 N -0.0263(9) 0.2246(10) -0.4797(5) 0.060(3) Uani 0.723(18) 1 d D U P A 2
C19 C 0.0403(7) 0.2341(6) -0.4961(5) 0.077(3) Uani 0.723(18) 1 d D U P A 2
C20 C 0.1282(9) 0.2456(10) -0.5104(6) 0.078(3) Uani 0.723(18) 1 d D U P A 2
H20A H 0.126816 0.241434 -0.548881 0.118 Uiso 0.723(18) 1 calc R U P A 2
H20B H 0.170044 0.215560 -0.492356 0.118 Uiso 0.723(18) 1 calc R U P A 2
H20C H 0.147045 0.287686 -0.499563 0.118 Uiso 0.723(18) 1 calc R U P A 2
N7 N -0.4597(3) 0.55307(19) -0.10580(15) 0.0229(8) Uani 1 1 d . . . . .
C1 C -0.2529(3) 0.2996(2) -0.33132(19) 0.0268(10) Uani 1 1 d . . . . .
C2 C -0.4011(4) 0.5704(3) -0.0642(2) 0.0445(15) Uani 1 1 d . . . . .
H2 H -0.340328 0.563847 -0.061011 0.053 Uiso 1 1 d R U . . .
C3 C -0.1871(3) 0.2972(2) -0.2876(2) 0.0288(11) Uani 1 1 d . . . . .
H3 H -0.138876 0.269108 -0.286972 0.035 Uiso 1 1 calc R U . . .
C4 C -0.3218(4) 0.3406(3) -0.3338(2) 0.0320(12) Uani 1 1 d . . . . .
H4 H -0.361999 0.344198 -0.364527 0.038 Uiso 1 1 d R U . . .
C5 C -0.3660(3) 0.4890(2) -0.15400(18) 0.0221(9) Uani 1 1 d . . . . .
H5 H -0.322841 0.486670 -0.124488 0.027 Uiso 1 1 d R U . . .
C6 C -0.1759(3) 0.2339(2) -0.3938(2) 0.0287(11) Uani 1 1 d . . . . .
H6 H -0.116341 0.243942 -0.380480 0.034 Uiso 1 1 calc R U . . .
C7 C -0.4043(4) 0.4247(3) -0.2935(2) 0.0333(12) Uani 1 1 d . . . . .
C8 C -0.4136(3) 0.4619(2) -0.24551(18) 0.0239(10) Uani 1 1 d . . . . .
C9 C -0.2648(3) 0.3775(2) -0.24621(19) 0.0235(10) Uani 1 1 d . . . . .
C10 C -0.4876(3) 0.4992(2) -0.24487(19) 0.0254(10) Uani 1 1 d . . . . .
H10 H -0.528286 0.505948 -0.275024 0.031 Uiso 1 1 d R U . . .
C11 C -0.4421(3) 0.5237(2) -0.15372(18) 0.0208(9) Uani 1 1 d . . . . .
C12 C -0.1934(3) 0.3364(2) -0.2449(2) 0.0277(11) Uani 1 1 d . . . . .
H12 H -0.149191 0.335432 -0.214838 0.033 Uiso 1 1 calc R U . . .
C13 C -0.2733(3) 0.4166(2) -0.19873(19) 0.0244(10) Uani 1 1 d . . . . .
C14 C -0.5027(3) 0.5297(2) -0.19910(19) 0.0242(10) Uani 1 1 d . . . . .
H14 H -0.552254 0.555005 -0.199601 0.029 Uiso 1 1 d R U . . .
C15 C -0.5395(3) 0.5684(3) -0.0918(2) 0.0324(12) Uani 1 1 d . . . . .
H15 H -0.594674 0.561724 -0.113195 0.039 Uiso 1 1 calc R U . . .
C16 C -0.3516(3) 0.4572(2) -0.19985(18) 0.0200(9) Uani 1 1 d . . . . .
C17 C -0.3183(3) 0.2305(3) -0.4049(2) 0.0309(12) Uani 1 1 d . . . . .
H17 H -0.378715 0.237583 -0.401026 0.037 Uiso 1 1 calc R U . . .
C18 C -0.3292(3) 0.3801(2) -0.2909(2) 0.0282(11) Uani 1 1 d . . . . .
P1 P 0.250000 0.250000 -0.250000 0.0186(3) Uani 1 2 d S U P B .
O3 O 0.2183(4) 0.2618(3) -0.1946(3) 0.0265(12) Uani 0.5 1 d . U P . .
O11 O 0.1968(4) 0.1952(3) -0.2760(3) 0.0212(13) Uani 0.5 1 d . U P . .
O14 O 0.3460(4) 0.2410(3) -0.2448(3) 0.0205(12) Uani 0.5 1 d . U P . .
O23 O 0.2208(4) 0.3093(3) -0.2840(3) 0.0244(12) Uani 0.5 1 d . U P . .
Mo1 Mo 0.4601(4) 0.3147(4) -0.20978(19) 0.0224(5) Uani 0.663(3) 1 d . U P B 1
Mo2 Mo 0.23915(10) 0.18041(5) -0.12503(4) 0.0529(3) Uani 0.829(3) 1 d . U P B 1
Mo3 Mo 0.07258(6) 0.34614(4) -0.30865(4) 0.0344(2) Uani 0.900(3) 1 d . U P B 1
Mo4 Mo 0.28042(6) 0.41285(3) -0.25983(4) 0.0427(2) Uani 0.911(3) 1 d . U P B 1
Mo5 Mo 0.28384(7) 0.34236(7) -0.13423(6) 0.0448(3) Uani 0.846(3) 1 d . U P B 1
Mo6 Mo 0.06994(18) 0.28235(11) -0.17977(8) 0.0393(5) Uani 0.849(3) 1 d D U P B 1
O2 O 0.2900(5) 0.3934(4) -0.3356(3) 0.0475(16) Uani 0.663(3) 1 d . U P B 1
O5 O -0.0188(6) 0.3885(5) -0.3311(5) 0.045(2) Uani 0.663(3) 1 d . U P B 1
O6 O 0.1201(5) 0.2194(4) -0.1292(3) 0.0510(15) Uani 0.663(3) 1 d . U P B 1
O7 O 0.4681(5) 0.2813(4) -0.2749(3) 0.0364(15) Uani 0.663(3) 1 d . U P B 1
O10 O 0.5647(5) 0.3382(4) -0.1895(4) 0.040(2) Uani 0.663(3) 1 d . U P B 1
O12 O 0.2971(12) 0.3811(5) -0.0780(5) 0.045(3) Uani 0.663(3) 1 d . U P B 1
O15 O 0.2307(7) 0.1465(6) -0.0672(5) 0.049(3) Uani 0.663(3) 1 d . U P B 1
O16 O 0.1665(4) 0.3958(4) -0.2757(3) 0.0415(13) Uani 0.663(3) 1 d . U P B 1
O17 O 0.2591(5) 0.3978(3) -0.1929(3) 0.0416(14) Uani 0.663(3) 1 d . U P B 1
O18 O 0.2976(14) 0.4864(9) -0.2717(5) 0.043(3) Uani 0.663(3) 1 d . U P B 1
O20 O -0.0066(7) 0.2950(7) -0.1422(5) 0.047(3) Uani 0.663(3) 1 d . U P B 1
O21 O 0.3875(5) 0.3256(3) -0.1526(3) 0.0415(14) Uani 0.663(3) 1 d . U P B 1
O24 O 0.0368(5) 0.3375(4) -0.2368(3) 0.0357(15) Uani 0.663(3) 1 d D U P B 1
O25 O 0.0152(5) 0.2683(5) -0.3226(5) 0.0335(18) Uani 0.663(3) 1 d . U P B 1
O26 O 0.3911(5) 0.3757(3) -0.2463(3) 0.0389(14) Uani 0.663(3) 1 d . U P B 1
O27 O 0.2913(5) 0.2609(3) -0.1139(3) 0.0492(14) Uani 0.663(3) 1 d . U P B 1
O28 O 0.1638(4) 0.3333(3) -0.1547(3) 0.0435(13) Uani 0.663(3) 1 d . U P B 1
O30 O 0.1311(5) 0.3455(4) -0.3703(3) 0.0491(16) Uani 0.663(3) 1 d . U P B 1
V1A V 0.4592(18) 0.3143(14) -0.2029(8) 0.0229(19) Uani 0.337(3) 1 d . U P B 2
V2A V 0.2723(5) 0.1921(5) -0.1186(4) 0.0367(17) Uani 0.171(3) 1 d . U P B 2
V3A V 0.0694(12) 0.3473(9) -0.2905(6) 0.0290(18) Uani 0.100(3) 1 d . U P B 2
V4A V 0.2984(10) 0.4061(7) -0.2757(7) 0.0296(18) Uani 0.089(3) 1 d . U P B 2
V5A V 0.2584(8) 0.3474(8) -0.1341(7) 0.0365(17) Uani 0.154(3) 1 d . U P B 2
V6A V 0.068(2) 0.2911(11) -0.1751(9) 0.0247(19) Uani 0.151(3) 1 d D U P B 2
O2A O 0.3054(9) 0.3675(5) -0.3231(5) 0.028(2) Uani 0.337(3) 1 d . U P B 2
O5A O 0.0096(11) 0.3967(11) -0.3397(9) 0.036(3) Uani 0.337(3) 1 d . U P B 2
O6A O 0.1406(7) 0.2141(5) -0.1517(4) 0.0242(18) Uani 0.337(3) 1 d . U P B 2
O7A O 0.5002(8) 0.2804(8) -0.2692(6) 0.026(2) Uani 0.337(3) 1 d . U P B 2
O10A O 0.5445(11) 0.3536(8) -0.1799(7) 0.029(3) Uani 0.337(3) 1 d . U P B 2
O12A O 0.298(2) 0.3999(11) -0.0874(12) 0.039(4) Uani 0.337(3) 1 d . U P B 2
O15A O 0.2593(15) 0.1600(12) -0.0607(11) 0.047(4) Uani 0.337(3) 1 d . U P B 2
O16A O 0.1467(7) 0.4224(5) -0.2890(4) 0.0206(17) Uani 0.337(3) 1 d . U P B 2
O17A O 0.2863(8) 0.4180(6) -0.1820(5) 0.031(2) Uani 0.337(3) 1 d . U P B 2
O18A O 0.299(3) 0.4899(18) -0.2550(9) 0.031(4) Uani 0.337(3) 1 d . U P B 2
O20A O -0.0307(14) 0.3030(14) -0.1549(10) 0.040(4) Uani 0.337(3) 1 d . U P B 2
O21A O 0.4179(8) 0.3452(6) -0.1430(5) 0.0266(19) Uani 0.337(3) 1 d . U P B 2
O24A O 0.0678(8) 0.3390(8) -0.2369(6) 0.029(2) Uani 0.337(3) 1 d D U P B 2
O25A O 0.0441(9) 0.2654(11) -0.3186(9) 0.027(2) Uani 0.337(3) 1 d . U P B 2
O26A O 0.4200(8) 0.3944(5) -0.2370(5) 0.027(2) Uani 0.337(3) 1 d . U P B 2
O27A O 0.2736(8) 0.2677(6) -0.0892(5) 0.0320(19) Uani 0.337(3) 1 d . U P B 2
O28A O 0.1439(7) 0.3421(5) -0.1328(4) 0.0229(18) Uani 0.337(3) 1 d . U P B 2
O30A O 0.1520(7) 0.3206(5) -0.3568(5) 0.0237(19) Uani 0.337(3) 1 d . U P B 2
O31 O -0.0311(19) 0.224(2) -0.4954(11) 0.056(4) Uani 0.277(18) 1 d . U P A 1
H31A H -0.012749 0.233959 -0.462288 0.084 Uiso 0.277(18) 1 d R U P A 1
H31B H 0.017761 0.213669 -0.508348 0.084 Uiso 0.277(18) 1 d R U P A 1
O32 O 0.1402(18) 0.2148(14) -0.5128(12) 0.076(4) Uani 0.277(18) 1 d . U P A 1
H32A H 0.165974 0.238478 -0.487669 0.114 Uiso 0.277(18) 1 d R U P A 1
H32B H 0.182504 0.204058 -0.530839 0.114 Uiso 0.277(18) 1 d R U P A 1
Cl1 Cl -0.250000 0.04146(3) -0.500000 0.0344(2) Uani 0.277(4) 2 d S T P A 2

loop_
_atom_site_aniso_label
_atom_site_aniso_U_11
_atom_site_aniso_U_22
_atom_site_aniso_U_33
_atom_site_aniso_U_23
_atom_site_aniso_U_13
_atom_site_aniso_U_12
I1 0.0444(4) 0.0341(4) 0.0242(3) 0.000 0.0028(2) 0.000
Cd1 0.02686(19) 0.0333(2) 0.01886(17) 0.00071(14) 0.01318(14) 0.00806(15)
O1 0.041(2) 0.051(3) 0.031(2) 0.0005(18) 0.0032(17) 0.0018(19)
O4 0.068(3) 0.097(4) 0.028(2) -0.022(2) -0.012(2) 0.050(3)
O8 0.0262(19) 0.059(3) 0.0278(19) -0.0206(18) -0.0036(15) 0.0144(17)
N1 0.024(2) 0.036(2) 0.024(2) -0.0105(18) 0.0098(17) -0.0011(18)
N2 0.025(2) 0.033(2) 0.027(2) -0.0054(18) 0.0139(17) 0.0006(18)
N3 0.025(2) 0.056(3) 0.021(2) -0.004(2) 0.0078(17) 0.017(2)
N4 0.024(2) 0.042(3) 0.025(2) -0.0091(18) 0.0121(17) -0.0053(18)
N5 0.032(3) 0.075(4) 0.039(3) -0.019(3) 0.003(2) 0.013(3)
N6 0.060(4) 0.062(4) 0.061(5) -0.001(5) 0.019(4) -0.015(4)
C19 0.077(4) 0.081(4) 0.074(4) 0.000(3) 0.012(3) -0.008(3)
C20 0.081(7) 0.089(8) 0.067(6) 0.001(7) 0.017(5) -0.028(7)
N7 0.0205(19) 0.029(2) 0.0198(19) -0.0056(16) 0.0054(15) 0.0042(16)
C1 0.024(2) 0.036(3) 0.022(2) -0.012(2) 0.0085(19) 0.000(2)
C2 0.021(3) 0.069(4) 0.043(3) -0.021(3) 0.003(2) 0.008(3)
C3 0.020(2) 0.033(3) 0.034(3) -0.014(2) 0.009(2) 0.005(2)
C4 0.035(3) 0.041(3) 0.021(2) -0.011(2) 0.006(2) 0.006(2)
C5 0.019(2) 0.027(2) 0.021(2) -0.0069(19) 0.0049(18) -0.0013(19)
C6 0.025(2) 0.036(3) 0.028(3) -0.009(2) 0.014(2) 0.000(2)
C7 0.033(3) 0.044(3) 0.022(3) -0.007(2) 0.001(2) 0.009(2)
C8 0.025(2) 0.027(2) 0.021(2) -0.0038(19) 0.0095(19) 0.0016(19)
C9 0.019(2) 0.029(3) 0.024(2) -0.0077(19) 0.0093(18) 0.0007(19)
C10 0.022(2) 0.031(3) 0.024(2) 0.0001(19) 0.0024(19) 0.003(2)
C11 0.020(2) 0.023(2) 0.021(2) -0.0031(18) 0.0105(18) -0.0019(18)
C12 0.017(2) 0.038(3) 0.028(3) -0.013(2) 0.0019(19) 0.002(2)
C13 0.020(2) 0.031(3) 0.023(2) -0.009(2) 0.0067(19) -0.0009(19)
C14 0.020(2) 0.026(2) 0.028(2) 0.0002(19) 0.0094(19) 0.0043(19)
C15 0.025(3) 0.048(3) 0.026(3) -0.004(2) 0.010(2) 0.008(2)
C16 0.018(2) 0.020(2) 0.024(2) -0.0053(18) 0.0090(17) -0.0023(17)
C17 0.024(2) 0.045(3) 0.027(3) -0.013(2) 0.016(2) -0.003(2)
C18 0.027(3) 0.033(3) 0.025(2) -0.009(2) 0.007(2) 0.005(2)
P1 0.0163(8) 0.0190(8) 0.0209(8) -0.0035(6) 0.0040(6) -0.0021(6)
O3 0.025(2) 0.028(2) 0.027(2) -0.004(2) 0.010(2) 0.002(2)
O11 0.015(3) 0.022(3) 0.027(3) -0.010(3) 0.003(2) 0.000(2)
O14 0.014(3) 0.021(3) 0.027(3) -0.005(2) 0.005(2) 0.002(2)
O23 0.020(2) 0.023(2) 0.032(3) -0.001(2) 0.008(2) 0.003(2)
Mo1 0.0099(6) 0.0262(7) 0.0311(11) -0.0065(8) 0.0030(7) -0.0008(5)
Mo2 0.0736(9) 0.0592(6) 0.0281(5) 0.0121(4) 0.0145(5) -0.0028(5)
Mo3 0.0192(3) 0.0346(3) 0.0479(5) -0.0012(4) -0.0018(4) 0.0036(2)
Mo4 0.0454(4) 0.0204(3) 0.0656(5) -0.0046(3) 0.0188(3) -0.0044(3)
Mo5 0.0392(6) 0.0531(5) 0.0407(4) -0.0283(3) 0.0004(5) 0.0007(5)
Mo6 0.0176(4) 0.0587(12) 0.0445(6) -0.0115(5) 0.0149(4) 0.0024(6)
O2 0.043(3) 0.051(4) 0.054(4) -0.010(3) 0.025(3) -0.007(3)
O5 0.033(5) 0.037(5) 0.063(6) 0.001(4) -0.003(4) 0.015(4)
O6 0.047(3) 0.049(3) 0.056(3) 0.006(3) -0.001(3) -0.006(3)
O7 0.038(4) 0.033(3) 0.038(3) -0.005(2) 0.003(3) -0.001(3)
O10 0.025(4) 0.033(4) 0.060(5) -0.002(3) -0.002(3) -0.010(3)
O12 0.046(4) 0.051(7) 0.035(6) -0.028(5) 0.000(4) 0.007(6)
O15 0.056(6) 0.063(6) 0.031(5) 0.010(4) 0.014(5) -0.001(4)
O16 0.031(3) 0.042(3) 0.053(3) -0.013(3) 0.012(2) -0.005(2)
O17 0.039(3) 0.039(3) 0.049(3) -0.005(3) 0.012(2) 0.013(2)
O18 0.032(4) 0.025(5) 0.071(8) 0.003(7) 0.009(7) -0.003(3)
O20 0.027(6) 0.070(6) 0.048(6) -0.017(5) 0.021(4) 0.004(5)
O21 0.039(3) 0.045(3) 0.043(3) -0.001(3) 0.013(3) 0.012(3)
O24 0.035(3) 0.030(3) 0.044(3) -0.008(2) 0.012(3) -0.002(3)
O25 0.031(4) 0.031(3) 0.038(3) -0.006(3) 0.005(4) 0.004(4)
O26 0.034(3) 0.033(3) 0.051(3) 0.000(3) 0.011(3) 0.008(2)
O27 0.042(3) 0.054(3) 0.048(3) 0.000(3) -0.009(3) 0.003(3)
O28 0.032(3) 0.044(3) 0.053(3) -0.003(3) -0.001(2) 0.000(2)
O30 0.043(4) 0.058(4) 0.047(4) -0.013(3) 0.009(3) 0.000(3)
V1A 0.012(3) 0.024(3) 0.032(4) -0.006(3) 0.002(3) 0.001(2)
V2A 0.025(3) 0.057(3) 0.026(3) 0.010(3) -0.002(3) -0.025(3)
V3A 0.021(3) 0.032(3) 0.036(3) -0.005(3) 0.010(3) 0.008(3)
V4A 0.027(3) 0.022(3) 0.043(3) -0.003(3) 0.017(3) 0.003(3)
V5A 0.032(3) 0.044(3) 0.035(3) -0.013(2) 0.010(3) 0.003(3)
V6A 0.024(3) 0.016(3) 0.036(3) -0.004(3) 0.009(3) 0.000(3)
O2A 0.028(4) 0.014(4) 0.046(4) 0.009(4) 0.013(3) 0.006(4)
O5A 0.022(7) 0.037(7) 0.049(7) 0.005(5) 0.005(6) 0.009(6)
O6A 0.025(3) 0.030(3) 0.021(3) -0.002(2) 0.015(2) 0.001(2)
O7A 0.019(3) 0.027(3) 0.031(3) -0.003(2) 0.001(3) 0.000(3)
O10A 0.024(5) 0.028(5) 0.037(5) -0.009(4) 0.005(4) -0.002(4)
O12A 0.039(6) 0.041(9) 0.036(8) -0.015(7) 0.007(6) 0.008(8)
O15A 0.053(9) 0.056(9) 0.033(7) 0.005(6) 0.009(7) -0.004(7)
O16A 0.017(3) 0.009(3) 0.037(4) 0.005(3) 0.006(3) 0.009(3)
O17A 0.025(4) 0.023(4) 0.044(4) -0.022(3) 0.004(3) -0.005(3)
O18A 0.025(6) 0.023(6) 0.048(9) -0.010(8) 0.009(8) 0.003(5)
O20A 0.019(8) 0.060(8) 0.040(9) -0.001(7) 0.006(6) 0.018(7)
O21A 0.022(3) 0.028(3) 0.029(3) -0.009(2) -0.001(2) -0.003(2)
O24A 0.017(4) 0.033(3) 0.039(3) -0.009(3) 0.012(4) -0.001(4)
O25A 0.015(5) 0.031(4) 0.035(4) -0.005(4) 0.004(5) 0.009(5)
O26A 0.018(4) 0.018(4) 0.045(4) -0.014(3) 0.005(3) -0.012(3)
O27A 0.033(3) 0.039(3) 0.025(3) -0.004(2) 0.009(2) 0.002(2)
O28A 0.021(3) 0.029(3) 0.021(3) -0.011(2) 0.012(2) 0.005(2)
O30A 0.018(4) 0.020(4) 0.032(4) 0.006(3) 0.001(3) 0.014(3)
O31 0.049(7) 0.070(8) 0.054(9) 0.003(9) 0.025(7) -0.023(7)
O32 0.077(6) 0.084(7) 0.069(7) -0.002(7) 0.013(6) -0.018(6)
Cl1 0.0444(4) 0.0341(4) 0.0242(3) 0.000 0.0028(2) 0.000

loop_
_atom_type_symbol
_atom_type_description
_atom_type_scat_dispersion_real
_atom_type_scat_dispersion_imag
_atom_type_scat_source
C C 0.0033 0.0016 'International Tables Vol C Tables 4.2.6.8 and 6.1.1.4'
Cd Cd -0.8075 1.2024 'International Tables Vol C Tables 4.2.6.8 and 6.1.1.4'
Cl Cl 0.1484 0.1585 'International Tables Vol C Tables 4.2.6.8 and 6.1.1.4'
H H 0.0000 0.0000 'International Tables Vol C Tables 4.2.6.8 and 6.1.1.4'
I I -0.4742 1.8119 'International Tables Vol C Tables 4.2.6.8 and 6.1.1.4'
Mo Mo -1.6832 0.6857 'International Tables Vol C Tables 4.2.6.8 and 6.1.1.4'
N N 0.0061 0.0033 'International Tables Vol C Tables 4.2.6.8 and 6.1.1.4'
O O 0.0106 0.0060 'International Tables Vol C Tables 4.2.6.8 and 6.1.1.4'
P P 0.1023 0.0942 'International Tables Vol C Tables 4.2.6.8 and 6.1.1.4'
V V 0.3005 0.5294 'International Tables Vol C Tables 4.2.6.8 and 6.1.1.4'

loop_
_geom_angle_atom_site_label_1
_geom_angle_atom_site_label_2
_geom_angle_atom_site_label_3
_geom_angle
_geom_angle_site_symmetry_1
_geom_angle_site_symmetry_3
_geom_angle_publ_flag
Cd1 I1 Cd1 84.92(2) . 2_454 ?
O1 Cd1 I1 99.00(11) . . ?
O1 Cd1 N2 98.57(15) . . ?
O1 Cd1 N4 169.21(14) . 2_454 ?
O1 Cd1 N6 82.8(5) . . ?
O1 Cd1 Cl1 99.00(11) . . ?
N2 Cd1 I1 93.29(10) . . ?
N2 Cd1 N4 86.03(15) . 2_454 ?
N2 Cd1 N6 81.8(4) . . ?
N2 Cd1 Cl1 93.29(10) . . ?
N3 Cd1 I1 96.47(13) 3_544 . ?
N3 Cd1 O1 78.37(15) 3_544 . ?
N3 Cd1 N2 170.11(16) 3_544 . ?
N3 Cd1 N4 95.45(15) 3_544 2_454 ?
N3 Cd1 N6 88.5(4) 3_544 . ?
N3 Cd1 O31 82.9(9) 3_544 . ?
N3 Cd1 Cl1 96.47(13) 3_544 . ?
N4 Cd1 I1 90.43(11) 2_454 . ?
N4 Cd1 N6 88.2(4) 2_454 . ?
N4 Cd1 Cl1 90.43(11) 2_454 . ?
N6 Cd1 Cl1 175.0(4) . . ?
O31 Cd1 I1 171.3(8) . . ?
O31 Cd1 O1 89.4(8) . . ?
O31 Cd1 N2 87.7(9) . . ?
O31 Cd1 N4 81.0(8) . 2_454 ?
Cd1 O1 H1A 112.0 . . ?
Cd1 O1 H1B 103.0 . . ?
H1A O1 H1B 104.6 . . ?
C6 N1 C1 129.2(4) . . ?
C6 N1 C17 105.0(4) . . ?
C17 N1 C1 125.8(4) . . ?
N4 N2 Cd1 117.9(3) . . ?
C6 N2 Cd1 134.9(3) . . ?
C6 N2 N4 107.2(4) . . ?
N5 N3 Cd1 117.5(3) . 3_455 ?
C15 N3 Cd1 135.6(4) . 3_455 ?
C15 N3 N5 106.7(4) . . ?
N2 N4 Cd1 124.4(3) . 2_454 ?
C17 N4 Cd1 128.0(3) . 2_454 ?
C17 N4 N2 107.5(4) . . ?
C2 N5 N3 106.9(5) . . ?
C19 N6 Cd1 130.8(14) . . ?
N6 C19 C20 173.4(15) . . ?
C19 C20 H20A 109.5 . . ?
C19 C20 H20B 109.5 . . ?
C19 C20 H20C 109.5 . . ?
H20A C20 H20B 109.5 . . ?
H20A C20 H20C 109.5 . . ?
H20B C20 H20C 109.5 . . ?
C2 N7 C11 127.9(4) . . ?
C2 N7 C15 104.5(4) . . ?
C15 N7 C11 127.5(4) . . ?
C3 C1 N1 118.9(4) . . ?
C4 C1 N1 119.3(4) . . ?
C4 C1 C3 121.8(4) . . ?
N5 C2 N7 111.2(5) . . ?
N5 C2 H2 123.5 . . ?
N7 C2 H2 125.2 . . ?
C1 C3 H3 120.6 . . ?
C12 C3 C1 118.8(4) . . ?
C12 C3 H3 120.6 . . ?
C1 C4 H4 120.6 . . ?
C1 C4 C18 119.9(5) . . ?
C18 C4 H4 119.4 . . ?
C11 C5 H5 121.9 . . ?
C11 C5 C16 119.7(4) . . ?
C16 C5 H5 118.4 . . ?
N1 C6 H6 124.8 . . ?
N2 C6 N1 110.5(4) . . ?
N2 C6 H6 124.8 . . ?
O4 C7 C8 121.2(5) . . ?
O4 C7 C18 120.8(5) . . ?
C8 C7 C18 118.0(4) . . ?
C10 C8 C7 119.3(4) . . ?
C10 C8 C16 119.5(4) . . ?
C16 C8 C7 121.1(4) . . ?
C12 C9 C13 119.2(4) . . ?
C12 C9 C18 120.2(4) . . ?
C18 C9 C13 120.5(4) . . ?
C8 C10 H10 122.3 . . ?
C14 C10 C8 120.8(4) . . ?
C14 C10 H10 116.9 . . ?
C5 C11 N7 119.8(4) . . ?
C5 C11 C14 120.9(4) . . ?
C14 C11 N7 119.3(4) . . ?
C3 C12 C9 120.0(5) . . ?
C3 C12 H12 120.0 . . ?
C9 C12 H12 120.0 . . ?
O8 C13 C9 119.8(4) . . ?
O8 C13 C16 121.7(4) . . ?
C16 C13 C9 118.4(4) . . ?
C10 C14 C11 119.3(4) . . ?
C10 C14 H14 119.5 . . ?
C11 C14 H14 121.1 . . ?
N3 C15 N7 110.7(5) . . ?
N3 C15 H15 124.7 . . ?
N7 C15 H15 124.7 . . ?
C5 C16 C8 119.7(4) . . ?
C5 C16 C13 119.4(4) . . ?
C8 C16 C13 120.9(4) . . ?
N1 C17 H17 125.0 . . ?
N4 C17 N1 109.9(4) . . ?
N4 C17 H17 125.0 . . ?
C4 C18 C7 120.0(5) . . ?
C4 C18 C9 119.1(5) . . ?
C9 C18 C7 120.9(4) . . ?
O3 P1 O3 180.0 . 7_554 ?
O3 P1 O23 74.8(3) . 7_554 ?
O3 P1 O23 74.8(3) 7_554 . ?
O3 P1 O23 105.2(3) 7_554 7_554 ?
O3 P1 O23 105.2(3) . . ?
O11 P1 O3 72.3(3) 7_554 . ?
O11 P1 O3 107.7(3) 7_554 7_554 ?
O11 P1 O3 72.3(3) . 7_554 ?
O11 P1 O3 107.7(3) . . ?
O11 P1 O11 180.0 7_554 . ?
O11 P1 O23 72.8(3) . 7_554 ?
O11 P1 O23 107.2(3) . . ?
O11 P1 O23 107.2(3) 7_554 7_554 ?
O11 P1 O23 72.8(3) 7_554 . ?
O14 P1 O3 111.2(3) . . ?
O14 P1 O3 111.2(3) 7_554 7_554 ?
O14 P1 O3 68.8(3) 7_554 . ?
O14 P1 O3 68.8(3) . 7_554 ?
O14 P1 O11 66.3(3) 7_554 . ?
O14 P1 O11 113.7(3) 7_554 7_554 ?
O14 P1 O11 66.3(3) . 7_554 ?
O14 P1 O11 113.7(3) . . ?
O14 P1 O14 180.0 7_554 . ?
O14 P1 O23 111.4(3) . . ?
O14 P1 O23 68.6(3) 7_554 . ?
O14 P1 O23 68.6(3) . 7_554 ?
O14 P1 O23 111.4(3) 7_554 7_554 ?
O23 P1 O23 180.0 . 7_554 ?
P1 O3 O14 52.7(3) . 7_554 ?
P1 O3 Mo2 120.0(3) . . ?
P1 O3 Mo5 122.1(4) . . ?
P1 O3 Mo6 125.7(4) . . ?
P1 O3 V5A 127.6(5) . . ?
O14 O3 Mo2 128.3(4) 7_554 . ?
O14 O3 Mo5 136.6(4) 7_554 . ?
O14 O3 Mo6 73.0(3) 7_554 . ?
O14 O3 V5A 131.4(6) 7_554 . ?
Mo5 O3 Mo2 93.0(2) . . ?
Mo6 O3 Mo2 93.1(2) . . ?
Mo6 O3 Mo5 94.9(2) . . ?
P1 O11 O14 54.8(3) . 7_554 ?
P1 O11 Mo1 126.7(4) . 7_554 ?
P1 O11 Mo4 121.3(3) . 7_554 ?
P1 O11 Mo5 122.0(3) . 7_554 ?
P1 O11 V1A 128.3(8) . 7_554 ?
O14 O11 Mo1 72.0(3) 7_554 7_554 ?
O14 O11 Mo4 134.8(4) 7_554 7_554 ?
O14 O11 Mo5 132.2(4) 7_554 7_554 ?
O14 O11 V1A 73.6(8) 7_554 7_554 ?
Mo1 O11 Mo4 93.5(3) 7_554 7_554 ?
Mo1 O11 Mo5 94.0(2) 7_554 7_554 ?
Mo5 O11 Mo4 90.2(2) 7_554 7_554 ?
P1 O14 O3 58.4(3) . 7_554 ?
P1 O14 O11 58.9(3) . 7_554 ?
P1 O14 O23 58.8(3) . 7_554 ?
P1 O14 Mo1 127.0(4) . . ?
P1 O14 Mo6 124.3(4) . 7_554 ?
P1 O14 V3A 128.2(6) . 7_554 ?
O3 O14 O23 93.4(4) 7_554 7_554 ?
O3 O14 Mo1 130.3(4) 7_554 . ?
O3 O14 Mo6 65.9(3) 7_554 7_554 ?
O3 O14 V3A 121.5(6) 7_554 7_554 ?
O11 O14 O3 96.6(4) 7_554 7_554 ?
O11 O14 O23 96.4(4) 7_554 7_554 ?
O11 O14 Mo1 68.2(3) 7_554 . ?
O11 O14 Mo6 133.1(4) 7_554 7_554 ?
O11 O14 V3A 139.5(6) 7_554 7_554 ?
O23 O14 Mo1 133.8(4) 7_554 . ?
O23 O14 Mo6 126.3(4) 7_554 7_554 ?
O23 O14 V3A 70.0(5) 7_554 7_554 ?
Mo1 O14 Mo6 90.0(2) . 7_554 ?
P1 O23 O14 52.6(3) . 7_554 ?
P1 O23 Mo2 119.9(3) . 7_554 ?
P1 O23 Mo3 127.0(3) . . ?
P1 O23 Mo4 122.2(4) . . ?
P1 O23 V3A 120.6(5) . . ?
P1 O23 V4A 124.1(5) . . ?
O14 O23 Mo2 133.3(4) 7_554 7_554 ?
O14 O23 Mo3 74.4(3) 7_554 . ?
O14 O23 Mo4 133.6(4) 7_554 . ?
O14 O23 V3A 68.4(5) 7_554 . ?
O14 O23 V4A 145.9(6) 7_554 . ?
Mo3 O23 Mo2 93.7(2) . 7_554 ?
Mo3 O23 Mo4 93.9(2) . . ?
Mo4 O23 Mo2 91.4(2) . 7_554 ?
V4A O23 V3A 99.5(6) . . ?
O11 Mo1 O14 39.9(2) 7_554 . ?
O7 Mo1 O11 90.7(4) . 7_554 ?
O7 Mo1 O14 62.7(3) . . ?
O7 Mo1 O21 146.7(5) . . ?
O7 Mo1 O25 89.4(5) . 7_554 ?
O7 Mo1 O26 85.8(4) . . ?
O10 Mo1 O11 164.3(5) . 7_554 ?
O10 Mo1 O14 155.2(5) . . ?
O10 Mo1 O7 102.9(5) . . ?
O10 Mo1 O21 109.9(5) . . ?
O10 Mo1 O25 91.4(5) . 7_554 ?
O10 Mo1 O26 112.9(6) . . ?
O21 Mo1 O11 57.9(3) . 7_554 ?
O21 Mo1 O14 84.6(4) . . ?
O21 Mo1 O25 84.0(4) . 7_554 ?
O25 Mo1 O11 96.6(4) 7_554 7_554 ?
O25 Mo1 O14 69.5(4) 7_554 . ?
O26 Mo1 O11 59.7(3) . 7_554 ?
O26 Mo1 O14 87.2(4) . . ?
O26 Mo1 O21 87.0(4) . . ?
O26 Mo1 O25 155.7(5) . 7_554 ?
O23 Mo2 O3 45.2(2) 7_554 . ?
O2 Mo2 O3 102.6(3) 7_554 . ?
O2 Mo2 O23 69.7(3) 7_554 7_554 ?
O2 Mo2 O6 100.2(3) 7_554 . ?
O2 Mo2 O27 154.2(3) 7_554 . ?
O2 Mo2 O30 84.4(3) 7_554 7_554 ?
O6 Mo2 O3 68.4(3) . . ?
O6 Mo2 O23 104.2(3) . 7_554 ?
O6 Mo2 O30 168.7(3) . 7_554 ?
O15 Mo2 O3 157.5(5) . . ?
O15 Mo2 O23 157.2(5) . 7_554 ?
O15 Mo2 O2 93.3(5) . 7_554 ?
O15 Mo2 O6 93.3(5) . . ?
O15 Mo2 O27 110.3(5) . . ?
O15 Mo2 O30 96.7(5) . 7_554 ?
O27 Mo2 O3 58.4(3) . . ?
O27 Mo2 O23 84.8(3) . 7_554 ?
O27 Mo2 O6 89.0(3) . . ?
O27 Mo2 O30 82.7(3) . 7_554 ?
O30 Mo2 O3 100.6(3) 7_554 . ?
O30 Mo2 O23 67.5(3) 7_554 7_554 ?
O5 Mo3 O23 165.3(4) . . ?
O5 Mo3 O16 112.5(5) . . ?
O5 Mo3 O24 92.8(4) . . ?
O5 Mo3 O25 94.4(4) . . ?
O5 Mo3 O30 100.3(5) . . ?
O16 Mo3 O23 56.0(3) . . ?
O16 Mo3 O24 85.9(3) . . ?
O16 Mo3 O25 152.1(4) . . ?
O16 Mo3 O30 87.7(3) . . ?
O24 Mo3 O23 95.2(3) . . ?
O25 Mo3 O23 98.6(3) . . ?
O25 Mo3 O24 85.1(4) . . ?
O30 Mo3 O23 71.8(3) . . ?
O30 Mo3 O24 166.9(3) . . ?
O30 Mo3 O25 95.3(4) . . ?
O23 Mo4 O11 43.6(2) . 7_554 ?
O2 Mo4 O11 97.5(3) . 7_554 ?
O2 Mo4 O23 68.8(3) . . ?
O16 Mo4 O11 88.5(3) . 7_554 ?
O16 Mo4 O23 55.6(3) . . ?
O16 Mo4 O2 85.9(3) . . ?
O16 Mo4 O17 83.5(3) . . ?
O16 Mo4 O26 142.3(4) . . ?
O17 Mo4 O11 61.6(3) . 7_554 ?
O17 Mo4 O23 88.0(3) . . ?
O17 Mo4 O2 156.6(3) . . ?
O17 Mo4 O26 91.0(3) . . ?
O18 Mo4 O11 161.0(7) . 7_554 ?
O18 Mo4 O23 153.5(5) . . ?
O18 Mo4 O2 89.6(5) . . ?
O18 Mo4 O16 109.6(8) . . ?
O18 Mo4 O17 113.5(5) . . ?
O18 Mo4 O26 106.8(8) . . ?
O26 Mo4 O11 56.8(3) . 7_554 ?
O26 Mo4 O23 87.1(3) . . ?
O26 Mo4 O2 84.8(3) . . ?
O3 Mo5 O11 43.6(2) . 7_554 ?
O12 Mo5 O3 154.3(6) . . ?
O12 Mo5 O11 162.0(6) . 7_554 ?
O12 Mo5 O17 110.4(5) . . ?
O12 Mo5 O21 109.0(7) . . ?
O12 Mo5 O27 104.3(5) . . ?
O12 Mo5 O28 107.7(7) . . ?
O17 Mo5 O3 86.2(3) . . ?
O17 Mo5 O11 61.4(3) . 7_554 ?
O21 Mo5 O3 89.6(3) . . ?
O21 Mo5 O11 57.5(3) . 7_554 ?
O21 Mo5 O17 90.8(3) . . ?
O21 Mo5 O27 81.5(4) . . ?
O21 Mo5 O28 143.3(4) . . ?
O27 Mo5 O3 60.0(3) . . ?
O27 Mo5 O11 86.3(3) . 7_554 ?
O27 Mo5 O17 145.1(3) . . ?
O27 Mo5 O28 90.0(3) . . ?
O28 Mo5 O3 55.9(3) . . ?
O28 Mo5 O11 86.5(3) . 7_554 ?
O28 Mo5 O17 76.1(3) . . ?
O3 Mo6 O14 41.1(2) . 7_554 ?
O6 Mo6 O3 71.2(3) . . ?
O6 Mo6 O14 99.8(3) . 7_554 ?
O7 Mo6 O3 89.4(3) 7_554 . ?
O7 Mo6 O14 61.2(3) 7_554 7_554 ?
O7 Mo6 O6 87.5(4) 7_554 . ?
O7 Mo6 O24 87.7(4) 7_554 . ?
O7 Mo6 O28 145.8(4) 7_554 . ?
O20 Mo6 O3 153.4(4) . . ?
O20 Mo6 O14 165.2(4) . 7_554 ?
O20 Mo6 O6 88.8(5) . . ?
O20 Mo6 O7 107.6(6) . 7_554 ?
O20 Mo6 O24 101.8(5) . . ?
O20 Mo6 O28 106.2(5) . . ?
O24 Mo6 O3 99.1(3) . . ?
O24 Mo6 O14 69.5(3) . 7_554 ?
O24 Mo6 O6 169.2(4) . . ?
O28 Mo6 O3 57.3(3) . . ?
O28 Mo6 O14 86.2(3) . 7_554 ?
O28 Mo6 O6 88.3(3) . . ?
O28 Mo6 O24 90.4(3) . . ?
Mo2 O2 Mo4 130.0(4) 7_554 . ?
Mo6 O6 Mo2 127.1(4) . . ?
Mo1 O7 Mo6 144.1(5) . 7_554 ?
Mo4 O16 Mo3 151.8(4) . . ?
Mo4 O17 Mo5 143.9(4) . . ?
Mo5 O21 Mo1 147.8(5) . . ?
Mo6 O24 Mo3 133.4(5) . . ?
Mo3 O25 Mo1 131.3(5) . 7_554 ?
Mo1 O26 Mo4 147.1(5) . . ?
Mo5 O27 Mo2 145.0(4) . . ?
Mo5 O28 Mo6 148.5(4) . . ?
Mo3 O30 Mo2 127.0(4) . 7_554 ?
O10A V1A O7A 100.1(14) . . ?
O10A V1A O21A 81.6(12) . . ?
O10A V1A O26A 83.2(14) . . ?
O21A V1A O7A 178.2(16) . . ?
O21A V1A O26A 85.9(13) . . ?
O25A V1A O7A 86.1(14) 7_554 . ?
O25A V1A O21A 93.9(13) 7_554 . ?
O25A V1A O26A 160.0(16) 7_554 . ?
O26A V1A O7A 93.4(10) . . ?
O15A V2A O6A 103.2(9) . . ?
O15A V2A O27A 90.4(11) . . ?
O27A V2A O6A 85.4(7) . . ?
O30A V2A O6A 130.7(8) 7_554 . ?
O30A V2A O15A 120.8(12) 7_554 . ?
O30A V2A O27A 113.4(8) 7_554 . ?
O14 V3A O23 41.5(4) 7_554 . ?
O5A V3A O23 129.5(10) . . ?
O5A V3A O16A 77.1(10) . . ?
O5A V3A O25A 103.2(13) . . ?
O5A V3A O30A 85.1(9) . . ?
O16A V3A O23 73.8(7) . . ?
O16A V3A O30A 80.8(7) . . ?
O24A V3A O23 91.6(11) . . ?
O24A V3A O5A 133.8(15) . . ?
O24A V3A O16A 99.8(12) . . ?
O24A V3A O25A 102.7(15) . . ?
O24A V3A O30A 140.6(14) . . ?
O25A V3A O23 81.8(8) . . ?
O25A V3A O16A 147.1(11) . . ?
O25A V3A O30A 66.5(8) . . ?
O30A V3A O23 50.4(5) . . ?
O23 V4A O17A 94.5(6) . . ?
O2A V4A O23 61.7(7) . . ?
O2A V4A O16A 98.2(10) . . ?
O2A V4A O17A 151.9(11) . . ?
O2A V4A O18A 140.3(14) . . ?
O2A V4A O26A 99.8(10) . . ?
O16A V4A O23 69.4(5) . . ?
O16A V4A O17A 85.7(6) . . ?
O18A V4A O23 147.9(14) . . ?
O18A V4A O16A 82.2(13) . . ?
O18A V4A O17A 67.8(10) . . ?
O18A V4A O26A 90.7(13) . . ?
O26A V4A O23 110.4(8) . . ?
O26A V4A O16A 159.0(10) . . ?
O26A V4A O17A 73.4(7) . . ?
O3 V5A O21A 95.5(6) . . ?
O12A V5A O3 171.6(13) . . ?
O12A V5A O17A 80.5(11) . . ?
O12A V5A O21A 79.3(13) . . ?
O12A V5A O27A 99.6(12) . . ?
O12A V5A O28A 106.9(14) . . ?
O17A V5A O3 104.2(8) . . ?
O17A V5A O21A 70.9(6) . . ?
O17A V5A O27A 160.4(8) . . ?
O27A V5A O3 73.6(6) . . ?
O27A V5A O21A 89.7(7) . . ?
O28A V5A O3 78.2(7) . . ?
O28A V5A O17A 110.3(9) . . ?
O28A V5A O21A 173.7(10) . . ?
O28A V5A O27A 88.6(8) . . ?
O20A V6A O6A 120.6(14) . . ?
O20A V6A O24A 105.4(16) . . ?
O20A V6A O28A 104.4(17) . . ?
O24A V6A O6A 129.5(15) . . ?
O28A V6A O6A 92.6(13) . . ?
O28A V6A O24A 95.3(12) . . ?
V6A O6A V2A 138.0(11) . . ?
V3A O16A V4A 116.9(8) . . ?
V5A O17A V4A 123.9(8) . . ?
V1A O21A V5A 121.9(10) . . ?
V3A O24A V6A 154.0(17) . . ?
V1A O25A V3A 140.7(15) 7_554 . ?
V1A O26A V4A 122.0(10) . . ?
V2A O27A V5A 122.3(9) . . ?
V5A O28A V6A 125.1(12) . . ?
V2A O30A V3A 158.6(9) 7_554 . ?
Cd1 O31 H31A 105.9 . . ?
Cd1 O31 H31B 111.8 . . ?
H31A O31 H31B 104.0 . . ?
H32A O32 H32B 104.5 . . ?
Cd1 Cl1 Cd1 84.92(2) . 2_454 ?

loop_
_geom_bond_atom_site_label_1
_geom_bond_atom_site_label_2
_geom_bond_distance
_geom_bond_site_symmetry_2
_geom_bond_publ_flag
I1 Cd1 2.8251(6) . ?
I1 Cd1 2.8252(6) 2_454 ?
Cd1 O1 2.342(4) . ?
Cd1 N2 2.349(4) . ?
Cd1 N3 2.296(4) 3_544 ?
Cd1 N4 2.373(4) 2_454 ?
Cd1 N6 2.376(17) . ?
Cd1 O31 2.33(3) . ?
Cd1 Cl1 2.8251(6) . ?
O1 H1A 0.8496 . ?
O1 H1B 0.8504 . ?
O4 C7 1.216(7) . ?
O8 C13 1.221(6) . ?
N1 C1 1.446(6) . ?
N1 C6 1.354(6) . ?
N1 C17 1.356(7) . ?
N2 N4 1.373(6) . ?
N2 C6 1.301(7) . ?
N3 N5 1.371(6) . ?
N3 C15 1.316(7) . ?
N4 C17 1.307(6) . ?
N5 C2 1.308(7) . ?
N6 C19 1.165(9) . ?
C19 C20 1.452(9) . ?
C20 H20A 0.9800 . ?
C20 H20B 0.9800 . ?
C20 H20C 0.9800 . ?
N7 C2 1.344(7) . ?
N7 C11 1.429(6) . ?
N7 C15 1.351(6) . ?
C1 C3 1.397(7) . ?
C1 C4 1.366(7) . ?
C2 H2 0.9293 . ?
C3 H3 0.9500 . ?
C3 C12 1.389(7) . ?
C4 H4 0.9308 . ?
C4 C18 1.399(7) . ?
C5 H5 0.9310 . ?
C5 C11 1.381(6) . ?
C5 C16 1.394(6) . ?
C6 H6 0.9500 . ?
C7 C8 1.483(7) . ?
C7 C18 1.487(7) . ?
C8 C10 1.386(7) . ?
C8 C16 1.401(7) . ?
C9 C12 1.398(7) . ?
C9 C13 1.492(6) . ?
C9 C18 1.402(7) . ?
C10 H10 0.9313 . ?
C10 C14 1.383(7) . ?
C11 C14 1.386(7) . ?
C12 H12 0.9500 . ?
C13 C16 1.476(6) . ?
C14 H14 0.9289 . ?
C15 H15 0.9500 . ?
C17 H17 0.9500 . ?
P1 O3 1.567(6) . ?
P1 O3 1.567(6) 7_554 ?
P1 O11 1.534(6) 7_554 ?
P1 O11 1.534(6) . ?
P1 O14 1.463(6) . ?
P1 O14 1.463(6) 7_554 ?
P1 O23 1.574(7) 7_554 ?
P1 O23 1.574(7) . ?
O3 O14 1.715(9) 7_554 ?
O3 Mo2 2.483(7) . ?
O3 Mo5 2.444(7) . ?
O3 Mo6 2.380(7) . ?
O3 V5A 2.429(18) . ?
O11 O14 1.640(8) 7_554 ?
O11 Mo1 2.376(9) 7_554 ?
O11 Mo4 2.510(7) 7_554 ?
O11 Mo5 2.475(6) 7_554 ?
O11 V1A 2.37(3) 7_554 ?
O14 O23 1.715(9) 7_554 ?
O14 Mo1 2.434(9) . ?
O14 Mo6 2.492(6) 7_554 ?
O14 V3A 2.41(2) 7_554 ?
O23 Mo2 2.478(7) 7_554 ?
O23 Mo3 2.397(6) . ?
O23 Mo4 2.459(7) . ?
O23 V3A 2.431(19) . ?
O23 V4A 2.394(17) . ?
Mo1 O7 1.824(10) . ?
Mo1 O10 1.685(10) . ?
Mo1 O21 1.952(9) . ?
Mo1 O25 1.986(13) 7_554 ?
Mo1 O26 1.855(10) . ?
Mo2 O2 1.901(8) 7_554 ?
Mo2 O6 1.987(8) . ?
Mo2 O15 1.662(13) . ?
Mo2 O27 1.915(7) . ?
Mo2 O30 2.071(8) 7_554 ?
Mo3 O5 1.699(10) . ?
Mo3 O16 1.892(6) . ?
Mo3 O24 1.983(8) . ?
Mo3 O25 1.905(11) . ?
Mo3 O30 1.901(8) . ?
Mo4 O2 1.996(8) . ?
Mo4 O16 1.766(6) . ?
Mo4 O17 1.804(7) . ?
Mo4 O18 1.642(19) . ?
Mo4 O26 1.856(7) . ?
Mo5 O12 1.645(14) . ?
Mo5 O17 1.910(7) . ?
Mo5 O21 1.741(7) . ?
Mo5 O27 1.832(8) . ?
Mo5 O28 1.844(6) . ?
Mo6 O6 1.955(8) . ?
Mo6 O7 1.837(8) 7_554 ?
Mo6 O20 1.623(12) . ?
Mo6 O24 1.891(7) . ?
Mo6 O28 1.848(7) . ?
V1A O7A 2.01(3) . ?
V1A O10A 1.60(3) . ?
V1A O21A 1.85(2) . ?
V1A O25A 1.81(4) 7_554 ?
V1A O26A 1.99(3) . ?
V2A O2A 2.189(16) 7_554 ?
V2A O6A 2.122(14) . ?
V2A O15A 1.66(3) . ?
V2A O27A 1.793(16) . ?
V2A O30A 1.408(15) 7_554 ?
V3A O5A 1.80(3) . ?
V3A O16A 2.00(2) . ?
V3A O24A 1.38(2) . ?
V3A O25A 1.93(3) . ?
V3A O30A 2.303(19) . ?
V4A O2A 1.48(2) . ?
V4A O16A 2.316(18) . ?
V4A O17A 2.43(2) . ?
V4A O18A 1.88(4) . ?
V4A O26A 1.99(2) . ?
V5A O12A 1.69(3) . ?
V5A O17A 2.03(2) . ?
V5A O21A 2.468(17) . ?
V5A O27A 2.06(2) . ?
V5A O28A 1.751(16) . ?
V6A O6A 2.04(3) . ?
V6A O7A 2.26(3) 7_554 ?
V6A O20A 1.67(4) . ?
V6A O24A 1.880(10) . ?
V6A O28A 1.83(3) . ?
O31 H31A 0.8795 . ?
O31 H31B 0.8791 . ?
O32 H32A 0.8696 . ?
O32 H32B 0.8702 . ?

loop_
_geom_hbond_atom_site_label_D
_geom_hbond_atom_site_label_H
_geom_hbond_atom_site_label_A
_geom_hbond_distance_DH
_geom_hbond_distance_HA
_geom_hbond_distance_DA
_geom_hbond_angle_DHA
_geom_hbond_site_symmetry_A
_geom_hbond_publ_flag
O1 H1A O10 0.85 2.82 3.506(10) 139.2 7_554 yes
O1 H1A O21 0.85 2.41 3.174(9) 150.8 7_554 yes
O1 H1A O10A 0.85 2.36 3.061(16) 139.8 7_554 yes
O1 H1A O21A 0.85 1.78 2.565(12) 152.2 7_554 yes
O1 H1B N5 0.85 2.19 2.884(7) 138.3 3_544 yes
O1 H1B O12 0.85 2.70 3.361(18) 135.4 7_554 yes
O1 H1B O12A 0.85 2.66 3.30(4) 132.4 7_554 yes
C20 H20B O27A 0.98 2.17 2.78(2) 119.2 7_554 yes
C20 H20C O15A 0.98 2.25 3.09(3) 142.2 7_554 yes
C2 H2 O12 0.93 2.49 3.256(19) 139.6 6_565 yes
C2 H2 O12A 0.93 2.42 3.22(4) 144.9 6_565 yes
C3 H3 O25 0.95 2.62 3.374(10) 136.3 . yes
C3 H3 O7A 0.95 2.62 3.448(14) 146.6 7_554 yes
C6 H6 O25 0.95 2.38 3.302(10) 162.9 . yes
C12 H12 O20A 0.95 2.31 3.225(18) 161.1 . yes
C15 H15 O8 0.95 2.15 3.042(6) 156.6 6_565 yes
C17 H17 O20 0.95 2.29 3.110(13) 143.9 7_454 yes
C17 H17 O20A 0.95 2.28 3.01(3) 132.4 7_454 yes
O31 H31B N5 0.88 2.69 3.24(4) 121.6 3_544 yes
O31 H31B O32 0.88 1.88 2.71(4) 155.9 . yes
O32 H32A O27 0.87 2.58 3.29(3) 140.2 7_554 yes
O32 H32B O32 0.87 2.79 3.32(6) 120.8 2_554 yes

loop_
_geom_torsion_atom_site_label_1
_geom_torsion_atom_site_label_2
_geom_torsion_atom_site_label_3
_geom_torsion_atom_site_label_4
_geom_torsion
_geom_torsion_site_symmetry_1
_geom_torsion_site_symmetry_2
_geom_torsion_site_symmetry_3
_geom_torsion_site_symmetry_4
_geom_torsion_publ_flag
Cd1 N2 N4 Cd1 -2.7(5) . . . 2_454 ?
Cd1 N2 N4 C17 -177.6(4) . . . . ?
Cd1 N2 C6 N1 176.9(4) . . . . ?
Cd1 N3 N5 C2 -176.8(5) 3_455 . . . ?
Cd1 N3 C15 N7 176.0(4) 3_455 . . . ?
Cd1 N4 C17 N1 -174.7(3) 2_454 . . . ?
O4 C7 C8 C10 6.2(9) . . . . ?
O4 C7 C8 C16 -177.4(6) . . . . ?
O4 C7 C18 C4 -4.8(9) . . . . ?
O4 C7 C18 C9 174.4(6) . . . . ?
O8 C13 C16 C5 -4.9(7) . . . . ?
O8 C13 C16 C8 178.3(5) . . . . ?
N1 C1 C3 C12 -177.8(5) . . . . ?
N1 C1 C4 C18 177.4(5) . . . . ?
N2 N4 C17 N1 0.0(6) . . . . ?
N3 N5 C2 N7 -0.1(8) . . . . ?
N4 N2 C6 N1 -0.5(6) . . . . ?
N5 N3 C15 N7 -0.2(7) . . . . ?
N7 C11 C14 C10 -177.2(4) . . . . ?
C1 N1 C6 N2 178.2(5) . . . . ?
C1 N1 C17 N4 -178.1(5) . . . . ?
C1 C3 C12 C9 0.1(8) . . . . ?
C1 C4 C18 C7 -179.9(5) . . . . ?
C1 C4 C18 C9 0.8(8) . . . . ?
C2 N7 C11 C5 25.1(8) . . . . ?
C2 N7 C11 C14 -156.1(6) . . . . ?
C2 N7 C15 N3 0.2(7) . . . . ?
C3 C1 C4 C18 -2.1(8) . . . . ?
C4 C1 C3 C12 1.7(8) . . . . ?
C5 C11 C14 C10 1.6(7) . . . . ?
C6 N1 C1 C3 -33.0(8) . . . . ?
C6 N1 C1 C4 147.4(6) . . . . ?
C6 N1 C17 N4 -0.2(6) . . . . ?
C6 N2 N4 Cd1 175.2(4) . . . 2_454 ?
C6 N2 N4 C17 0.3(6) . . . . ?
C7 C8 C10 C14 173.7(5) . . . . ?
C7 C8 C16 C5 -174.8(5) . . . . ?
C7 C8 C16 C13 1.9(7) . . . . ?
C8 C7 C18 C4 175.0(5) . . . . ?
C8 C7 C18 C9 -5.8(8) . . . . ?
C8 C10 C14 C11 1.2(7) . . . . ?
C9 C13 C16 C5 173.0(4) . . . . ?
C9 C13 C16 C8 -3.8(7) . . . . ?
C10 C8 C16 C5 1.5(7) . . . . ?
C10 C8 C16 C13 178.3(4) . . . . ?
C11 N7 C2 N5 -178.8(5) . . . . ?
C11 N7 C15 N3 178.9(5) . . . . ?
C11 C5 C16 C8 1.2(7) . . . . ?
C11 C5 C16 C13 -175.6(4) . . . . ?
C12 C9 C13 O8 1.1(7) . . . . ?
C12 C9 C13 C16 -176.9(4) . . . . ?
C12 C9 C18 C4 0.9(8) . . . . ?
C12 C9 C18 C7 -178.4(5) . . . . ?
C13 C9 C12 C3 176.3(5) . . . . ?
C13 C9 C18 C4 -176.8(5) . . . . ?
C13 C9 C18 C7 4.0(8) . . . . ?
C15 N3 N5 C2 0.2(7) . . . . ?
C15 N7 C2 N5 0.0(8) . . . . ?
C15 N7 C11 C5 -153.4(5) . . . . ?
C15 N7 C11 C14 25.4(7) . . . . ?
C16 C5 C11 N7 176.0(4) . . . . ?
C16 C5 C11 C14 -2.8(7) . . . . ?
C16 C8 C10 C14 -2.8(7) . . . . ?
C17 N1 C1 C3 144.3(5) . . . . ?
C17 N1 C1 C4 -35.2(8) . . . . ?
C17 N1 C6 N2 0.4(6) . . . . ?
C18 C7 C8 C10 -173.6(5) . . . . ?
C18 C7 C8 C16 2.8(8) . . . . ?
C18 C9 C12 C3 -1.3(8) . . . . ?
C18 C9 C13 O8 178.7(5) . . . . ?
C18 C9 C13 C16 0.8(7) . . . . ?
O3 P1 O11 O14 56.3(4) . . . 7_554 ?
O3 P1 O11 O14 -123.7(4) 7_554 . . 7_554 ?
O3 P1 O11 Mo1 -126.3(5) 7_554 . . 7_554 ?
O3 P1 O11 Mo1 53.7(5) . . . 7_554 ?
O3 P1 O11 Mo4 -69.1(4) . . . 7_554 ?
O3 P1 O11 Mo4 110.9(4) 7_554 . . 7_554 ?
O3 P1 O11 Mo5 178.2(4) . . . 7_554 ?
O3 P1 O11 Mo5 -1.8(4) 7_554 . . 7_554 ?
O3 P1 O11 V1A 58.7(8) . . . 7_554 ?
O3 P1 O11 V1A -121.3(8) 7_554 . . 7_554 ?
O3 P1 O14 O3 179.998(1) . . . 7_554 ?
O3 P1 O14 O11 -58.2(4) . . . 7_554 ?
O3 P1 O14 O11 121.8(4) 7_554 . . 7_554 ?
O3 P1 O14 O23 -117.0(4) 7_554 . . 7_554 ?
O3 P1 O14 O23 63.0(4) . . . 7_554 ?
O3 P1 O14 Mo1 -60.8(5) . . . . ?
O3 P1 O14 Mo1 119.2(5) 7_554 . . . ?
O3 P1 O14 Mo6 178.2(4) . . . 7_554 ?
O3 P1 O14 Mo6 -1.8(4) 7_554 . . 7_554 ?
O3 P1 O14 V3A -107.3(7) 7_554 . . 7_554 ?
O3 P1 O14 V3A 72.7(7) . . . 7_554 ?
O3 P1 O23 O14 120.6(4) 7_554 . . 7_554 ?
O3 P1 O23 O14 -59.4(4) . . . 7_554 ?
O3 P1 O23 Mo2 -3.3(4) 7_554 . . 7_554 ?
O3 P1 O23 Mo2 176.7(4) . . . 7_554 ?
O3 P1 O23 Mo3 -61.6(5) . . . . ?
O3 P1 O23 Mo3 118.4(5) 7_554 . . . ?
O3 P1 O23 Mo4 -116.5(4) 7_554 . . . ?
O3 P1 O23 Mo4 63.5(4) . . . . ?
O3 P1 O23 V3A -50.7(6) . . . . ?
O3 P1 O23 V3A 129.3(6) 7_554 . . . ?
O3 P1 O23 V4A -101.6(6) 7_554 . . . ?
O3 P1 O23 V4A 78.4(6) . . . . ?
O3 Mo5 O21 Mo1 52.5(9) . . . . ?
O3 Mo5 O27 Mo2 -23.5(7) . . . . ?
O3 Mo5 O28 Mo6 24.0(8) . . . . ?
O3 Mo6 O24 Mo3 30.3(6) . . . . ?
O3 Mo6 O28 Mo5 -24.3(8) . . . . ?
O3 V5A O28A V6A -6.2(12) . . . . ?
O11 P1 O3 O14 125.2(4) 7_554 . . 7_554 ?
O11 P1 O3 O14 -54.8(4) . . . 7_554 ?
O11 P1 O3 Mo2 -117.4(4) 7_554 . . . ?
O11 P1 O3 Mo2 62.6(4) . . . . ?
O11 P1 O3 Mo5 -1.8(4) 7_554 . . . ?
O11 P1 O3 Mo5 178.2(4) . . . . ?
O11 P1 O3 Mo6 123.2(5) 7_554 . . . ?
O11 P1 O3 Mo6 -56.8(5) . . . . ?
O11 P1 O3 V5A 7.6(6) 7_554 . . . ?
O11 P1 O3 V5A -172.4(6) . . . . ?
O11 P1 O14 O3 58.2(4) . . . 7_554 ?
O11 P1 O14 O3 -121.8(4) 7_554 . . 7_554 ?
O11 P1 O14 O11 179.999(0) . . . 7_554 ?
O11 P1 O14 O23 -58.8(4) . . . 7_554 ?
O11 P1 O14 O23 121.2(4) 7_554 . . 7_554 ?
O11 P1 O14 Mo1 177.4(4) . . . . ?
O11 P1 O14 Mo1 -2.6(4) 7_554 . . . ?
O11 P1 O14 Mo6 -123.6(5) 7_554 . . 7_554 ?
O11 P1 O14 Mo6 56.4(5) . . . 7_554 ?
O11 P1 O14 V3A -49.0(7) . . . 7_554 ?
O11 P1 O14 V3A 131.0(7) 7_554 . . 7_554 ?
O11 P1 O23 O14 -124.9(4) 7_554 . . 7_554 ?
O11 P1 O23 O14 55.1(4) . . . 7_554 ?
O11 P1 O23 Mo2 -68.8(4) . . . 7_554 ?
O11 P1 O23 Mo2 111.2(4) 7_554 . . 7_554 ?
O11 P1 O23 Mo3 -127.1(5) 7_554 . . . ?
O11 P1 O23 Mo3 52.9(5) . . . . ?
O11 P1 O23 Mo4 -2.0(3) 7_554 . . . ?
O11 P1 O23 Mo4 178.0(3) . . . . ?
O11 P1 O23 V3A 63.9(6) . . . . ?
O11 P1 O23 V3A -116.1(6) 7_554 . . . ?
O11 P1 O23 V4A -167.1(6) . . . . ?
O11 P1 O23 V4A 12.9(6) 7_554 . . . ?
O11 Mo1 O7 Mo6 -46.9(9) 7_554 . . 7_554 ?
O11 Mo1 O26 Mo4 21.9(8) 7_554 . . . ?
O11 Mo4 O16 Mo3 -53.3(10) 7_554 . . . ?
O11 Mo4 O17 Mo5 20.9(6) 7_554 . . . ?
O11 Mo4 O26 Mo1 -21.3(8) 7_554 . . . ?
O11 Mo5 O21 Mo1 21.1(8) 7_554 . . . ?
O11 Mo5 O27 Mo2 -60.4(8) 7_554 . . . ?
O11 Mo5 O28 Mo6 57.6(9) 7_554 . . . ?
O11 V1A O21A V5A 2.1(13) 7_554 . . . ?
O14 P1 O3 O14 179.997(2) . . . 7_554 ?
O14 P1 O3 Mo2 -62.6(5) . . . . ?
O14 P1 O3 Mo2 117.4(5) 7_554 . . . ?
O14 P1 O3 Mo5 53.0(5) . . . . ?
O14 P1 O3 Mo5 -127.0(5) 7_554 . . . ?
O14 P1 O3 Mo6 -2.0(4) 7_554 . . . ?
O14 P1 O3 Mo6 178.0(4) . . . . ?
O14 P1 O3 V5A -117.6(7) 7_554 . . . ?
O14 P1 O3 V5A 62.4(7) . . . . ?
O14 P1 O11 O14 180.003(1) . . . 7_554 ?
O14 P1 O11 Mo1 177.3(4) . . . 7_554 ?
O14 P1 O11 Mo1 -2.7(4) 7_554 . . 7_554 ?
O14 P1 O11 Mo4 54.5(5) . . . 7_554 ?
O14 P1 O11 Mo4 -125.5(5) 7_554 . . 7_554 ?
O14 P1 O11 Mo5 121.9(5) 7_554 . . 7_554 ?
O14 P1 O11 Mo5 -58.1(5) . . . 7_554 ?
O14 P1 O11 V1A 2.3(8) 7_554 . . 7_554 ?
O14 P1 O11 V1A -177.7(8) . . . 7_554 ?
O14 P1 O23 O14 180.000(1) . . . 7_554 ?
O14 P1 O23 Mo2 -123.8(5) 7_554 . . 7_554 ?
O14 P1 O23 Mo2 56.2(5) . . . 7_554 ?
O14 P1 O23 Mo3 177.8(4) . . . . ?
O14 P1 O23 Mo3 -2.2(4) 7_554 . . . ?
O14 P1 O23 Mo4 122.9(5) 7_554 . . . ?
O14 P1 O23 Mo4 -57.1(5) . . . . ?
O14 P1 O23 V3A 8.8(6) 7_554 . . . ?
O14 P1 O23 V3A -171.2(6) . . . . ?
O14 P1 O23 V4A 137.8(7) 7_554 . . . ?
O14 P1 O23 V4A -42.2(7) . . . . ?
O14 Mo1 O7 Mo6 -17.5(8) . . . 7_554 ?
O14 Mo1 O26 Mo4 52.4(9) . . . . ?
O14 Mo6 O24 Mo3 1.3(5) 7_554 . . . ?
O14 Mo6 O28 Mo5 -55.6(9) 7_554 . . . ?
O14 V3A O24A V6A -33(3) 7_554 . . . ?
O23 P1 O3 O14 59.3(4) . . . 7_554 ?
O23 P1 O3 O14 -120.7(4) 7_554 . . 7_554 ?
O23 P1 O3 Mo2 -3.3(4) 7_554 . . . ?
O23 P1 O3 Mo2 176.7(4) . . . . ?
O23 P1 O3 Mo5 -67.7(5) . . . . ?
O23 P1 O3 Mo5 112.3(5) 7_554 . . . ?
O23 P1 O3 Mo6 -122.7(5) 7_554 . . . ?
O23 P1 O3 Mo6 57.3(5) . . . . ?
O23 P1 O3 V5A 121.7(7) 7_554 . . . ?
O23 P1 O3 V5A -58.3(7) . . . . ?
O23 P1 O11 O14 -56.5(4) . . . 7_554 ?
O23 P1 O11 O14 123.5(4) 7_554 . . 7_554 ?
O23 P1 O11 Mo1 -59.1(5) . . . 7_554 ?
O23 P1 O11 Mo1 120.9(5) 7_554 . . 7_554 ?
O23 P1 O11 Mo4 -2.0(3) 7_554 . . 7_554 ?
O23 P1 O11 Mo4 178.0(3) . . . 7_554 ?
O23 P1 O11 Mo5 65.4(4) . . . 7_554 ?
O23 P1 O11 Mo5 -114.6(4) 7_554 . . 7_554 ?
O23 P1 O11 V1A 125.9(8) 7_554 . . 7_554 ?
O23 P1 O11 V1A -54.1(8) . . . 7_554 ?
O23 P1 O14 O3 -63.0(4) . . . 7_554 ?
O23 P1 O14 O3 117.0(4) 7_554 . . 7_554 ?
O23 P1 O14 O11 -121.2(4) 7_554 . . 7_554 ?
O23 P1 O14 O11 58.8(4) . . . 7_554 ?
O23 P1 O14 O23 180.001(0) . . . 7_554 ?
O23 P1 O14 Mo1 56.2(5) . . . . ?
O23 P1 O14 Mo1 -123.8(5) 7_554 . . . ?
O23 P1 O14 Mo6 -64.8(5) . . . 7_554 ?
O23 P1 O14 Mo6 115.2(5) 7_554 . . 7_554 ?
O23 P1 O14 V3A 9.7(6) 7_554 . . 7_554 ?
O23 P1 O14 V3A -170.3(6) . . . 7_554 ?
O23 Mo3 O16 Mo4 23.2(9) . . . . ?
O23 Mo4 O16 Mo3 -22.7(9) . . . . ?
O23 Mo4 O17 Mo5 57.3(8) . . . . ?
O23 Mo4 O26 Mo1 -54.8(9) . . . . ?
O23 V3A O24A V6A -67(3) . . . . ?
O23 V4A O2A V2A 39.8(14) . . . 7_554 ?
O2 Mo4 O16 Mo3 44.3(10) . . . . ?
O2 Mo4 O17 Mo5 49.4(13) . . . . ?
O2 Mo4 O26 Mo1 -123.8(9) . . . . ?
O5 Mo3 O16 Mo4 -146.4(10) . . . . ?
O6 Mo6 O24 Mo3 5(2) . . . . ?
O6 Mo6 O28 Mo5 44.3(9) . . . . ?
O7 Mo1 O26 Mo4 115.2(9) . . . . ?
O7 Mo6 O24 Mo3 -58.7(6) 7_554 . . . ?
O7 Mo6 O28 Mo5 -38.6(13) 7_554 . . . ?
O10 Mo1 O7 Mo6 141.0(8) . . . 7_554 ?
O10 Mo1 O26 Mo4 -142.6(8) . . . . ?
O12 Mo5 O21 Mo1 -145.6(9) . . . . ?
O12 Mo5 O27 Mo2 134.4(10) . . . . ?
O12 Mo5 O28 Mo6 -133.8(9) . . . . ?
O16 Mo4 O17 Mo5 112.8(8) . . . . ?
O16 Mo4 O26 Mo1 -47.4(11) . . . . ?
O17 Mo4 O16 Mo3 -114.8(10) . . . . ?
O17 Mo4 O26 Mo1 33.1(9) . . . . ?
O17 Mo5 O21 Mo1 -33.7(10) . . . . ?
O17 Mo5 O27 Mo2 -39.1(12) . . . . ?
O17 Mo5 O28 Mo6 118.9(9) . . . . ?
O18 Mo4 O16 Mo3 132.5(11) . . . . ?
O18 Mo4 O17 Mo5 -138.7(10) . . . . ?
O18 Mo4 O26 Mo1 148.1(9) . . . . ?
O20 Mo6 O24 Mo3 -166.2(7) . . . . ?
O20 Mo6 O28 Mo5 132.6(10) . . . . ?
O21 Mo1 O7 Mo6 -28.4(15) . . . 7_554 ?
O21 Mo1 O26 Mo4 -32.3(9) . . . . ?
O21 Mo5 O27 Mo2 -118.1(9) . . . . ?
O21 Mo5 O28 Mo6 46.9(12) . . . . ?
O24 Mo3 O16 Mo4 122.2(11) . . . . ?
O24 Mo6 O28 Mo5 -125.0(9) . . . . ?
O25 Mo1 O7 Mo6 49.7(9) 7_554 . . 7_554 ?
O25 Mo1 O26 Mo4 35.9(18) 7_554 . . . ?
O25 Mo3 O16 Mo4 50.8(15) . . . . ?
O26 Mo1 O7 Mo6 -106.5(9) . . . 7_554 ?
O26 Mo4 O16 Mo3 -31.7(13) . . . . ?
O26 Mo4 O17 Mo5 -29.8(8) . . . . ?
O27 Mo5 O21 Mo1 112.2(10) . . . . ?
O27 Mo5 O28 Mo6 -28.8(9) . . . . ?
O28 Mo5 O21 Mo1 33.7(12) . . . . ?
O28 Mo5 O27 Mo2 26.1(9) . . . . ?
O28 Mo6 O24 Mo3 87.1(6) . . . . ?
O30 Mo3 O16 Mo4 -46.3(10) . . . . ?
O2A V2A O27A V5A -51.7(15) 7_554 . . . ?
O5A V3A O24A V6A 137(3) . . . . ?
O6A V2A O27A V5A -62.0(9) . . . . ?
O6A V6A O24A V3A 41(5) . . . . ?
O6A V6A O28A V5A 55.0(14) . . . . ?
O7A V6A O24A V3A -30(4) 7_554 . . . ?
O7A V6A O28A V5A 12(7) 7_554 . . . ?
O10A V1A O21A V5A 161.3(11) . . . . ?
O12A V5A O28A V6A -179.3(13) . . . . ?
O15A V2A O27A V5A -165.2(11) . . . . ?
O16A V3A O24A V6A -141(3) . . . . ?
O16A V4A O2A V2A -21.4(18) . . . 7_554 ?
O17A V4A O2A V2A 75(3) . . . 7_554 ?
O17A V5A O28A V6A 94.8(13) . . . . ?
O18A V4A O2A V2A -109(3) . . . 7_554 ?
O20A V6A O24A V3A -115(3) . . . . ?
O20A V6A O28A V5A 177.5(13) . . . . ?
O24A V6A O28A V5A -75.0(15) . . . . ?
O25A V1A O21A V5A -82.3(14) 7_554 . . . ?
O25A V3A O24A V6A 15(4) . . . . ?
O26A V1A O21A V5A 77.6(13) . . . . ?
O26A V4A O2A V2A 147.8(12) . . . 7_554 ?
O27A V5A O28A V6A -79.8(12) . . . . ?
O28A V6A O24A V3A 139(3) . . . . ?
O30A V2A O27A V5A 70.6(11) 7_554 . . . ?
O30A V3A O24A V6A -54(4) . . . . ?

loop_
_smtbx_masks_void_nr
_smtbx_masks_void_average_x
_smtbx_masks_void_average_y
_smtbx_masks_void_average_z
_smtbx_masks_void_volume
_smtbx_masks_void_count_electrons
_smtbx_masks_void_content
1 -0.329 0.000 0.000 784.7 281.4 '30.4 H2O'
2 -0.217 0.500 0.500 784.7 281.4 '30.4 H2O'
